data_7007144
loop_
_publ_author_name
'Zhang, Xian-Ming'
'Zhao, Yan-Fei'
'Wu, Hai-Shun'
'Batten, Stuart R.'
'Ng, Seik Weng'

_publ_section_title
;
 Syntheses and structures of metal tetrazole coordination polymers.
;
_journal_issue 26
_journal_name_full 'Dalton transactions (Cambridge, England : 2003)'
_journal_page_first 3170
_journal_page_last 3178
_journal_paper_doi 10.1039/b518052j
_journal_year 2006
_chemical_formula_sum 'C4 H7 Ag N4'
_chemical_formula_weight 219.01
_chemical_name_systematic
;
?
;
_space_group_IT_number 20
_symmetry_cell_setting orthorhombic
_symmetry_space_group_name_Hall 'C 2c 2'
_symmetry_space_group_name_H-M 'C 2 2 21'
_atom_sites_solution_hydrogens geom
_atom_sites_solution_primary direct
_atom_sites_solution_secondary difmap
_audit_creation_method SHELXL-97
_cell_angle_alpha 90.00
_cell_angle_beta 90.00
_cell_angle_gamma 90.00
_cell_formula_units_Z 24
_cell_length_a 10.3192(5)
_cell_length_b 24.9328(7)
_cell_length_c 15.1064(12)
_cell_measurement_temperature 298(2)
_cell_volume 3886.7(4)
_computing_cell_refinement 'SMART (Bruker, 2001)'
_computing_data_collection 'SMART (Bruker, 2001)'
_computing_data_reduction 'SAINT (Bruker, 2001)'
_computing_molecular_graphics 'ORTEP-II (Johnson, 1976)'
_computing_publication_material 'SHELXL-97 (Sheldrick, 1997)'
_computing_structure_refinement 'SHELXL-97 (Sheldrick, 1997)'
_computing_structure_solution 'SHELXS-97 (Sheldrick, 1990)'
_diffrn_ambient_temperature 298(2)
_diffrn_measured_fraction_theta_full 0.996
_diffrn_measured_fraction_theta_max 0.996
_diffrn_measurement_device_type 'Bruker Apex CCD Diffractometer'
_diffrn_measurement_method '\f and \w scan'
_diffrn_radiation_monochromator graphite
_diffrn_radiation_source 'fine-focus sealed tube'
_diffrn_radiation_type MoK\a
_diffrn_radiation_wavelength 0.71073
_diffrn_reflns_av_R_equivalents 0.0257
_diffrn_reflns_av_sigmaI/netI 0.0295
_diffrn_reflns_limit_h_max 9
_diffrn_reflns_limit_h_min -13
_diffrn_reflns_limit_k_max 30
_diffrn_reflns_limit_k_min -32
_diffrn_reflns_limit_l_max 19
_diffrn_reflns_limit_l_min -19
_diffrn_reflns_number 14253
_diffrn_reflns_theta_full 27.50
_diffrn_reflns_theta_max 27.50
_diffrn_reflns_theta_min 1.63
_diffrn_standards_decay_% 0
_diffrn_standards_interval_count 0
_diffrn_standards_number 0
_exptl_absorpt_coefficient_mu 3.019
_exptl_absorpt_correction_T_max 0.7522
_exptl_absorpt_correction_T_min 0.4853
_exptl_absorpt_correction_type empirical
_exptl_absorpt_process_details 'SADABS, Sheldrick, 1997'
_exptl_crystal_colour grey
_exptl_crystal_density_diffrn 2.246
_exptl_crystal_density_method 'not measured'
_exptl_crystal_description block
_exptl_crystal_F_000 2544
_exptl_crystal_size_max 0.28
_exptl_crystal_size_mid 0.28
_exptl_crystal_size_min 0.10
_refine_diff_density_max 0.989
_refine_diff_density_min -0.489
_refine_diff_density_rms 0.134
_refine_ls_abs_structure_details 'Flack H D (1983), Acta Cryst. A39, 876-881'
_refine_ls_abs_structure_Flack 0.03(5)
_refine_ls_extinction_method none
_refine_ls_goodness_of_fit_ref 1.047
_refine_ls_hydrogen_treatment constr
_refine_ls_matrix_type full
_refine_ls_number_parameters 263
_refine_ls_number_reflns 4416
_refine_ls_number_restraints 81
_refine_ls_restrained_S_all 1.063
_refine_ls_R_factor_all 0.0388
_refine_ls_R_factor_gt 0.0352
_refine_ls_shift/su_max 0.002
_refine_ls_shift/su_mean 0.000
_refine_ls_structure_factor_coef Fsqd
_refine_ls_weighting_details 'calc w=1/[\s^2^(Fo^2^)+(0.0575P)^2^+0.9421P] where P=(Fo^2^+2Fc^2^)/3'
_refine_ls_weighting_scheme calc
_refine_ls_wR_factor_gt 0.0865
_refine_ls_wR_factor_ref 0.0883
_reflns_number_gt 4139
_reflns_number_total 4416
_reflns_threshold_expression >2sigma(I)
_cod_data_source_file b518052j.txt
_cod_data_source_block 8
_cod_original_sg_symbol_H-M C222(1)
_cod_database_code 7007144

loop_
_symmetry_equiv_pos_as_xyz
'x, y, z'
'-x, -y, z+1/2'
'-x, y, -z+1/2'
'x, -y, -z'
'x+1/2, y+1/2, z'
'-x+1/2, -y+1/2, z+1/2'
'-x+1/2, y+1/2, -z+1/2'
'x+1/2, -y+1/2, -z'

loop_
_atom_site_label
_atom_site_type_symbol
_atom_site_fract_x
_atom_site_fract_y
_atom_site_fract_z
_atom_site_U_iso_or_equiv
_atom_site_adp_type
_atom_site_occupancy
_atom_site_symmetry_multiplicity
_atom_site_calc_flag
_atom_site_refinement_flags
_atom_site_disorder_assembly
_atom_site_disorder_group
Ag1 Ag 0.71297(4) 0.327687(15) 1.01099(3) 0.04521(11) Uani 1 1 d . . .
Ag2 Ag 0.34575(4) 0.321582(16) 1.04485(3) 0.04548(12) Uani 1 1 d . . .
Ag3 Ag 0.43857(6) 0.540681(19) 0.85164(4) 0.06234(16) Uani 1 1 d . . .
N1 N 0.6352(4) 0.19767(17) 0.9939(4) 0.0482(11) Uani 1 1 d . . .
N2 N 0.5902(4) 0.24704(17) 1.0033(3) 0.0422(9) Uani 1 1 d . . .
N3 N 0.4638(4) 0.24564(17) 1.0139(3) 0.0423(10) Uani 1 1 d . . .
N4 N 0.4238(4) 0.19449(16) 1.0097(3) 0.0435(10) Uani 1 1 d . . .
N5 N 0.5808(4) 0.39341(17) 0.9566(3) 0.0459(10) Uani 1 1 d . B .
N6 N 0.3968(5) 0.4345(2) 0.9467(5) 0.0640(15) Uani 1 1 d . . .
N7 N 0.4523(5) 0.39157(18) 0.9755(4) 0.0512(12) Uani 1 1 d . . .
N8 N 0.4857(5) 0.46574(19) 0.9071(4) 0.0560(13) Uani 1 1 d . B .
N9 N 0.3054(5) 0.65084(18) 0.6642(3) 0.0519(12) Uani 1 1 d . . .
N10 N 0.3395(6) 0.60137(19) 0.6922(3) 0.0554(13) Uani 1 1 d . . .
N11 N 0.3511(5) 0.60383(17) 0.7779(3) 0.0486(11) Uani 1 1 d . . .
N12 N 0.3323(5) 0.65377(17) 0.8074(3) 0.0500(12) Uani 1 1 d . . .
C1 C 0.5321(5) 0.16607(19) 0.9985(5) 0.0525(14) Uani 1 1 d D . .
C2 C 0.5441(8) 0.1055(2) 0.9951(6) 0.080(2) Uani 0.50 1 d PDU A -1
H2A H 0.4656 0.0893 1.0181 0.095 Uiso 0.50 1 calc PR A -1
H2B H 0.6159 0.0941 1.0321 0.095 Uiso 0.50 1 calc PR A -1
C3 C 0.567(3) 0.0863(5) 0.9006(9) 0.105(5) Uani 0.50 1 d PDU A -1
H3A H 0.6471 0.1013 0.8785 0.126 Uiso 0.50 1 calc PR A -1
H3B H 0.4968 0.0991 0.8631 0.126 Uiso 0.50 1 calc PR A -1
C4 C 0.573(3) 0.0253(5) 0.8962(13) 0.115(5) Uani 0.50 1 d PDU A -1
H4A H 0.5887 0.0143 0.8363 0.173 Uiso 0.50 1 calc PR A -1
H4B H 0.4919 0.0105 0.9160 0.173 Uiso 0.50 1 calc PR A -1
H4C H 0.6416 0.0126 0.9335 0.173 Uiso 0.50 1 calc PR A -1
C2' C 0.5441(8) 0.1055(2) 0.9951(6) 0.080(2) Uani 0.50 1 d P A -2
H2C H 0.6344 0.0960 0.9861 0.095 Uiso 0.50 1 calc PR A -2
H2D H 0.5172 0.0907 1.0516 0.095 Uiso 0.50 1 calc PR A -2
C3' C 0.4637(18) 0.0804(5) 0.9223(9) 0.105(5) Uani 0.50 1 d PD A -2
H3C H 0.3734 0.0901 0.9304 0.126 Uiso 0.50 1 calc PR A -2
H3D H 0.4704 0.0417 0.9257 0.126 Uiso 0.50 1 calc PR A -2
C4' C 0.510(2) 0.0993(8) 0.8315(8) 0.115(5) Uani 0.50 1 d PD A -2
H4D H 0.4587 0.0823 0.7863 0.173 Uiso 0.50 1 calc PR A -2
H4E H 0.5991 0.0901 0.8238 0.173 Uiso 0.50 1 calc PR A -2
H4F H 0.4995 0.1375 0.8272 0.173 Uiso 0.50 1 calc PR A -2
C5 C 0.5976(6) 0.4390(2) 0.9151(4) 0.0531(14) Uani 1 1 d D . .
C6 C 0.7260(8) 0.4593(4) 0.8797(6) 0.094(3) Uani 0.50 1 d PDU B -1
H6A H 0.7795 0.4710 0.9289 0.112 Uiso 0.50 1 calc PR B -1
H6B H 0.7104 0.4902 0.8420 0.112 Uiso 0.50 1 calc PR B -1
C7 C 0.7984(18) 0.4168(9) 0.8273(15) 0.153(8) Uani 0.50 1 d PDU B -1
H7A H 0.7785 0.3816 0.8510 0.184 Uiso 0.50 1 calc PR B -1
H7B H 0.8910 0.4226 0.8330 0.184 Uiso 0.50 1 calc PR B -1
C8 C 0.760(6) 0.4191(19) 0.7294(13) 0.29(2) Uani 0.50 1 d PDU B -1
H8A H 0.8096 0.3931 0.6969 0.430 Uiso 0.50 1 calc PR B -1
H8B H 0.7776 0.4542 0.7065 0.430 Uiso 0.50 1 calc PR B -1
H8C H 0.6695 0.4113 0.7235 0.430 Uiso 0.50 1 calc PR B -1
C6' C 0.7260(8) 0.4593(4) 0.8797(6) 0.094(3) Uani 0.50 1 d P B -2
H6C H 0.7966 0.4427 0.9119 0.112 Uiso 0.50 1 calc PR B -2
H6D H 0.7317 0.4978 0.8882 0.112 Uiso 0.50 1 calc PR B -2
C7' C 0.738(2) 0.4460(14) 0.7803(9) 0.153(8) Uani 0.50 1 d PD B -2
H7C H 0.7196 0.4083 0.7708 0.184 Uiso 0.50 1 calc PR B -2
H7D H 0.6749 0.4668 0.7470 0.184 Uiso 0.50 1 calc PR B -2
C8' C 0.875(3) 0.459(2) 0.7477(18) 0.29(2) Uani 0.50 1 d PD B -2
H8D H 0.8803 0.4524 0.6853 0.430 Uiso 0.50 1 calc PR B -2
H8E H 0.9363 0.4369 0.7782 0.430 Uiso 0.50 1 calc PR B -2
H8F H 0.8937 0.4961 0.7594 0.430 Uiso 0.50 1 calc PR B -2
C9 C 0.2989(6) 0.6804(2) 0.7339(4) 0.0531(14) Uani 1 1 d D . .
C10 C 0.2597(8) 0.7391(2) 0.7344(6) 0.080(2) Uani 0.50 1 d PDU C -1
H10A H 0.2945 0.7569 0.6825 0.096 Uiso 0.50 1 calc PR C -1
H10B H 0.2947 0.7566 0.7865 0.096 Uiso 0.50 1 calc PR C -1
C11 C 0.1096(11) 0.7437(6) 0.735(2) 0.152(7) Uani 0.50 1 d PDU C -1
H11A H 0.0743 0.7247 0.6839 0.182 Uiso 0.50 1 calc PR C -1
H11B H 0.0750 0.7275 0.7879 0.182 Uiso 0.50 1 calc PR C -1
C12 C 0.070(2) 0.8030(8) 0.730(3) 0.187(11) Uani 0.50 1 d PDU C -1
H12A H -0.0229 0.8056 0.7283 0.280 Uiso 0.50 1 calc PR C -1
H12B H 0.1061 0.8191 0.6782 0.280 Uiso 0.50 1 calc PR C -1
H12C H 0.1016 0.8213 0.7819 0.280 Uiso 0.50 1 calc PR C -1
C10' C 0.2597(8) 0.7391(2) 0.7344(6) 0.080(2) Uani 0.50 1 d P C -2
H10C H 0.2023 0.7463 0.7838 0.096 Uiso 0.50 1 calc PR C -2
H10D H 0.2146 0.7480 0.6800 0.096 Uiso 0.50 1 calc PR C -2
C11' C 0.3860(16) 0.7732(5) 0.743(2) 0.152(7) Uani 0.50 1 d PD C -2
H11C H 0.4334 0.7629 0.7957 0.182 Uiso 0.50 1 calc PR C -2
H11D H 0.4413 0.7674 0.6919 0.182 Uiso 0.50 1 calc PR C -2
C12' C 0.346(3) 0.8326(5) 0.749(3) 0.187(11) Uani 0.50 1 d PD C -2
H12D H 0.4223 0.8545 0.7545 0.280 Uiso 0.50 1 calc PR C -2
H12E H 0.2910 0.8379 0.7989 0.280 Uiso 0.50 1 calc PR C -2
H12F H 0.3006 0.8425 0.6957 0.280 Uiso 0.50 1 calc PR C -2

loop_
_atom_site_aniso_label
_atom_site_aniso_U_11
_atom_site_aniso_U_22
_atom_site_aniso_U_33
_atom_site_aniso_U_23
_atom_site_aniso_U_13
_atom_site_aniso_U_12
Ag1 0.03478(19) 0.03476(19) 0.0661(2) -0.00037(16) -0.00126(17) 0.00491(16)
Ag2 0.0356(2) 0.0360(2) 0.0648(2) -0.00315(17) 0.00219(17) -0.00078(16)
Ag3 0.0790(4) 0.0409(2) 0.0671(3) 0.0182(2) 0.0088(3) 0.0210(2)
N1 0.031(2) 0.033(2) 0.081(3) -0.008(2) 0.008(2) 0.0011(17)
N2 0.031(2) 0.0314(19) 0.064(2) -0.0050(19) -0.001(2) -0.0037(16)
N3 0.030(2) 0.032(2) 0.065(3) -0.0094(19) 0.0017(19) -0.0005(16)
N4 0.031(2) 0.031(2) 0.068(3) -0.0060(19) 0.006(2) -0.0006(17)
N5 0.032(2) 0.036(2) 0.069(3) 0.015(2) 0.001(2) 0.0027(17)
N6 0.043(3) 0.055(3) 0.095(4) 0.025(3) 0.009(3) 0.013(2)
N7 0.041(3) 0.036(2) 0.076(3) 0.014(2) 0.005(2) 0.0029(19)
N8 0.048(3) 0.037(2) 0.083(4) 0.020(2) 0.009(3) 0.008(2)
N9 0.059(3) 0.039(2) 0.057(3) 0.004(2) -0.009(2) 0.011(2)
N10 0.069(4) 0.035(2) 0.062(3) -0.003(2) -0.005(3) 0.013(2)
N11 0.055(3) 0.034(2) 0.057(3) 0.0048(18) 0.005(2) 0.010(2)
N12 0.064(3) 0.032(2) 0.054(2) -0.0032(18) -0.002(2) 0.010(2)
C1 0.034(3) 0.032(3) 0.092(4) -0.008(3) 0.006(3) 0.001(2)
C2 0.063(4) 0.045(3) 0.130(6) -0.002(4) 0.008(4) 0.000(3)
C3 0.116(9) 0.079(7) 0.120(8) -0.013(6) 0.006(8) 0.005(7)
C4 0.119(9) 0.085(7) 0.141(9) -0.026(7) 0.015(8) 0.001(7)
C2' 0.063(4) 0.045(3) 0.130(6) -0.002(4) 0.008(4) 0.000(3)
C3' 0.116(9) 0.079(7) 0.120(8) -0.013(6) 0.006(8) 0.005(7)
C4' 0.119(9) 0.085(7) 0.141(9) -0.026(7) 0.015(8) 0.001(7)
C5 0.043(3) 0.045(3) 0.071(4) 0.018(3) 0.003(3) -0.005(2)
C6 0.071(5) 0.080(5) 0.130(6) 0.038(5) 0.017(5) 0.000(4)
C7 0.135(11) 0.171(12) 0.155(11) 0.028(9) 0.024(9) -0.013(9)
C8 0.29(2) 0.29(2) 0.28(2) -0.003(10) -0.005(10) 0.003(10)
C6' 0.071(5) 0.080(5) 0.130(6) 0.038(5) 0.017(5) 0.000(4)
C7' 0.135(11) 0.171(12) 0.155(11) 0.028(9) 0.024(9) -0.013(9)
C8' 0.29(2) 0.29(2) 0.28(2) -0.003(10) -0.005(10) 0.003(10)
C9 0.066(4) 0.037(3) 0.057(3) 0.004(2) -0.006(3) 0.008(3)
C10 0.106(6) 0.051(3) 0.083(4) 0.001(3) -0.015(4) 0.014(4)
C11 0.164(10) 0.144(11) 0.147(9) -0.003(9) -0.016(9) 0.018(9)
C12 0.198(14) 0.174(13) 0.189(13) 0.009(9) 0.000(10) 0.007(9)
C10' 0.106(6) 0.051(3) 0.083(4) 0.001(3) -0.015(4) 0.014(4)
C11' 0.164(10) 0.144(11) 0.147(9) -0.003(9) -0.016(9) 0.018(9)
C12' 0.198(14) 0.174(13) 0.189(13) 0.009(9) 0.000(10) 0.007(9)

loop_
_atom_type_symbol
_atom_type_description
_atom_type_scat_dispersion_real
_atom_type_scat_dispersion_imag
_atom_type_scat_source
C C 0.0033 0.0016 'International Tables Vol C Tables 4.2.6.8 and 6.1.1.4'
H H 0.0000 0.0000 'International Tables Vol C Tables 4.2.6.8 and 6.1.1.4'
N N 0.0061 0.0033 'International Tables Vol C Tables 4.2.6.8 and 6.1.1.4'
Ag Ag -0.8971 1.1015 'International Tables Vol C Tables 4.2.6.8 and 6.1.1.4'

loop_
_geom_angle_atom_site_label_1
_geom_angle_atom_site_label_2
_geom_angle_atom_site_label_3
_geom_angle
_geom_angle_site_symmetry_1
_geom_angle_site_symmetry_3
_geom_angle_publ_flag
N4 Ag1 N5 134.31(17) 8_557 . ?
N4 Ag1 N2 107.36(15) 8_557 . ?
N5 Ag1 N2 105.70(17) . . ?
N4 Ag1 N9 105.36(18) 8_557 2_665 ?
N5 Ag1 N9 98.07(18) . 2_665 ?
N2 Ag1 N9 101.24(17) . 2_665 ?
N3 Ag2 N1 106.07(15) . 8_457 ?
N3 Ag2 N7 106.09(16) . . ?
N1 Ag2 N7 119.41(17) 8_457 . ?
N3 Ag2 N12 116.47(18) . 4_567 ?
N1 Ag2 N12 104.09(19) 8_457 4_567 ?
N7 Ag2 N12 105.33(18) . 4_567 ?
N8 Ag3 N11 164.3(2) . . ?
N8 Ag3 Ag3 106.24(16) . 3_656 ?
N11 Ag3 Ag3 71.24(13) . 3_656 ?
N2 N1 C1 105.4(4) . . ?
N2 N1 Ag2 123.6(3) . 8_557 ?
C1 N1 Ag2 130.3(3) . 8_557 ?
N3 N2 N1 109.7(4) . . ?
N3 N2 Ag1 123.0(3) . . ?
N1 N2 Ag1 127.2(3) . . ?
N2 N3 N4 109.0(4) . . ?
N2 N3 Ag2 121.9(3) . . ?
N4 N3 Ag2 129.0(3) . . ?
C1 N4 N3 104.6(4) . . ?
C1 N4 Ag1 131.1(3) . 8_457 ?
N3 N4 Ag1 122.3(3) . 8_457 ?
C5 N5 N7 105.0(4) . . ?
C5 N5 Ag1 135.7(4) . . ?
N7 N5 Ag1 118.9(3) . . ?
N7 N6 N8 109.2(5) . . ?
N6 N7 N5 109.6(4) . . ?
N6 N7 Ag2 124.6(4) . . ?
N5 N7 Ag2 125.8(3) . . ?
C5 N8 N6 105.1(4) . . ?
C5 N8 Ag3 132.6(4) . . ?
N6 N8 Ag3 122.3(4) . . ?
C9 N9 N10 106.3(5) . . ?
C9 N9 Ag1 131.5(4) . 2_664 ?
N10 N9 Ag1 122.0(4) . 2_664 ?
N11 N10 N9 107.0(5) . . ?
N10 N11 N12 111.2(4) . . ?
N10 N11 Ag3 121.6(4) . . ?
N12 N11 Ag3 125.2(4) . . ?
N11 N12 C9 102.8(4) . . ?
N11 N12 Ag2 124.0(3) . 4_567 ?
C9 N12 Ag2 133.0(4) . 4_567 ?
N1 C1 N4 111.3(4) . . ?
N1 C1 C2 121.7(5) . . ?
N4 C1 C2 127.0(5) . . ?
C1 C2 C3 110.8(7) . . ?
C1 C2 H2A 109.5 . . ?
C3 C2 H2A 109.5 . . ?
C1 C2 H2B 109.5 . . ?
C3 C2 H2B 109.5 . . ?
H2A C2 H2B 108.1 . . ?
C2 C3 C4 111.1(9) . . ?
C2 C3 H3A 109.4 . . ?
C4 C3 H3A 109.4 . . ?
C2 C3 H3B 109.4 . . ?
C4 C3 H3B 109.4 . . ?
H3A C3 H3B 108.0 . . ?
C3 C4 H4A 109.5 . . ?
C3 C4 H4B 109.5 . . ?
H4A C4 H4B 109.5 . . ?
C3 C4 H4C 109.5 . . ?
H4A C4 H4C 109.5 . . ?
H4B C4 H4C 109.5 . . ?
C4' C3' H3C 109.5 . . ?
C4' C3' H3D 109.5 . . ?
H3C C3' H3D 108.1 . . ?
C3' C4' H4D 109.5 . . ?
C3' C4' H4E 109.5 . . ?
H4D C4' H4E 109.5 . . ?
C3' C4' H4F 109.5 . . ?
H4D C4' H4F 109.5 . . ?
H4E C4' H4F 109.5 . . ?
N5 C5 N8 111.2(5) . . ?
N5 C5 C6 125.0(6) . . ?
N8 C5 C6 123.8(5) . . ?
C5 C6 C7 112.4(9) . . ?
C5 C6 H6A 109.1 . . ?
C7 C6 H6A 109.1 . . ?
C5 C6 H6B 109.1 . . ?
C7 C6 H6B 109.1 . . ?
H6A C6 H6B 107.9 . . ?
C6 C7 C8 110.6(10) . . ?
C6 C7 H7A 109.5 . . ?
C8 C7 H7A 109.5 . . ?
C6 C7 H7B 109.5 . . ?
C8 C7 H7B 109.5 . . ?
H7A C7 H7B 108.1 . . ?
C7 C8 H8A 109.5 . . ?
C7 C8 H8B 109.5 . . ?
H8A C8 H8B 109.5 . . ?
C7 C8 H8C 109.5 . . ?
H8A C8 H8C 109.5 . . ?
H8B C8 H8C 109.5 . . ?
C8' C7' H7C 109.7 . . ?
C8' C7' H7D 109.7 . . ?
H7C C7' H7D 108.2 . . ?
C7' C8' H8D 109.5 . . ?
C7' C8' H8E 109.5 . . ?
H8D C8' H8E 109.5 . . ?
C7' C8' H8F 109.5 . . ?
H8D C8' H8F 109.5 . . ?
H8E C8' H8F 109.5 . . ?
N9 C9 N12 112.5(4) . . ?
N9 C9 C10 124.7(6) . . ?
N12 C9 C10 122.8(6) . . ?
C9 C10 C11 109.7(7) . . ?
C9 C10 H10A 109.7 . . ?
C11 C10 H10A 109.7 . . ?
C9 C10 H10B 109.7 . . ?
C11 C10 H10B 109.7 . . ?
H10A C10 H10B 108.2 . . ?
C12 C11 C10 109.7(9) . . ?
C12 C11 H11A 109.7 . . ?
C10 C11 H11A 109.7 . . ?
C12 C11 H11B 109.7 . . ?
C10 C11 H11B 109.7 . . ?
H11A C11 H11B 108.2 . . ?
C11 C12 H12A 109.5 . . ?
C11 C12 H12B 109.5 . . ?
H12A C12 H12B 109.5 . . ?
C11 C12 H12C 109.5 . . ?
H12A C12 H12C 109.5 . . ?
H12B C12 H12C 109.5 . . ?
C12' C11' H11C 110.1 . . ?
C12' C11' H11D 110.1 . . ?
H11C C11' H11D 108.5 . . ?
C11' C12' H12D 109.5 . . ?
C11' C12' H12E 109.5 . . ?
H12D C12' H12E 109.5 . . ?
C11' C12' H12F 109.5 . . ?
H12D C12' H12F 109.5 . . ?
H12E C12' H12F 109.5 . . ?

loop_
_geom_bond_atom_site_label_1
_geom_bond_atom_site_label_2
_geom_bond_distance
_geom_bond_site_symmetry_2
_geom_bond_publ_flag
Ag1 N4 2.266(4) 8_557 ?
Ag1 N5 2.285(4) . ?
Ag1 N2 2.380(4) . ?
Ag1 N9 2.383(5) 2_665 ?
Ag2 N3 2.300(4) . ?
Ag2 N1 2.301(4) 8_457 ?
Ag2 N7 2.314(5) . ?
Ag2 N12 2.319(5) 4_567 ?
Ag3 N8 2.105(4) . ?
Ag3 N11 2.129(4) . ?
Ag3 Ag3 3.3222(11) 3_656 ?
N1 N2 1.323(6) . ?
N1 C1 1.325(7) . ?
N1 Ag2 2.301(4) 8_557 ?
N2 N3 1.314(6) . ?
N3 N4 1.342(6) . ?
N4 C1 1.334(7) . ?
N4 Ag1 2.266(4) 8_457 ?
N5 C5 1.311(7) . ?
N5 N7 1.356(6) . ?
N6 N7 1.290(7) . ?
N6 N8 1.344(7) . ?
N8 C5 1.338(8) . ?
N9 C9 1.287(7) . ?
N9 N10 1.351(6) . ?
N9 Ag1 2.383(5) 2_664 ?
N10 N11 1.302(7) . ?
N11 N12 1.337(6) . ?
N12 C9 1.339(7) . ?
N12 Ag2 2.319(5) 4_567 ?
C1 C2 1.517(6) . ?
C2 C3 1.523(9) . ?
C2 H2A 0.9700 . ?
C2 H2B 0.9700 . ?
C3 C4 1.526(9) . ?
C3 H3A 0.9700 . ?
C3 H3B 0.9700 . ?
C4 H4A 0.9600 . ?
C4 H4B 0.9600 . ?
C4 H4C 0.9600 . ?
C3' C4' 1.526(10) . ?
C3' H3C 0.9700 . ?
C3' H3D 0.9700 . ?
C4' H4D 0.9600 . ?
C4' H4E 0.9600 . ?
C4' H4F 0.9600 . ?
C5 C6 1.516(7) . ?
C6 C7 1.520(10) . ?
C6 H6A 0.9700 . ?
C6 H6B 0.9700 . ?
C7 C8 1.531(10) . ?
C7 H7A 0.9700 . ?
C7 H7B 0.9700 . ?
C8 H8A 0.9600 . ?
C8 H8B 0.9600 . ?
C8 H8C 0.9600 . ?
C7' C8' 1.532(10) . ?
C7' H7C 0.9700 . ?
C7' H7D 0.9700 . ?
C8' H8D 0.9600 . ?
C8' H8E 0.9600 . ?
C8' H8F 0.9600 . ?
C9 C10 1.519(6) . ?
C10 C11 1.553(9) . ?
C10 H10A 0.9700 . ?
C10 H10B 0.9700 . ?
C11 C12 1.535(10) . ?
C11 H11A 0.9700 . ?
C11 H11B 0.9700 . ?
C12 H12A 0.9600 . ?
C12 H12B 0.9600 . ?
C12 H12C 0.9600 . ?
C11' C12' 1.539(10) . ?
C11' H11C 0.9700 . ?
C11' H11D 0.9700 . ?
C12' H12D 0.9600 . ?
C12' H12E 0.9600 . ?
C12' H12F 0.9600 . ?
